data_7702472
loop_
_publ_author_name
'Anwar, M. Kamal'
'Hogarth, Graeme'
'Senturk, Ozan S.'
'Clegg, William'
'Doherty, Simon'
'Elsegood, Mark R. J.'

_publ_section_title
;
 \a--\bAlkenyl isomerisation at diiron centres
;
_journal_issue 3
_journal_name_full 'Journal of the Chemical Society, Dalton Transactions'
_journal_page_first 341
_journal_paper_doi 10.1039/b007977o
_journal_year 2001
_chemical_formula_sum 'C26 H17 Fe2 O6 P'
_chemical_formula_weight 568.07
_space_group_IT_number 14
_space_group_name_Hall '-P 2yn'
_space_group_name_H-M_alt 'P 1 21/n 1'
_symmetry_cell_setting monoclinic
_symmetry_space_group_name_H-M 'P 1 21/n 1'
_atom_sites_solution_hydrogens geom
_atom_sites_solution_primary direct
_atom_sites_solution_secondary difmap
_audit_creation_method SHELXL
_cell_angle_alpha 90.00
_cell_angle_beta 110.74(3)
_cell_angle_gamma 90.00
_cell_formula_units_Z 4
_cell_length_a 14.066(3)
_cell_length_b 12.748(3)
_cell_length_c 14.593(3)
_cell_measurement_reflns_used 25
_cell_measurement_temperature 293(2)
_cell_measurement_theta_max 24
_cell_measurement_theta_min 17
_cell_volume 2447.1(10)
_computing_cell_refinement 'Nicolet R3'
_computing_data_collection 'Nicolet R3'
_computing_data_reduction XDISK
_computing_molecular_graphics XP
_computing_publication_material CIFTAB
_computing_structure_refinement 'SHELXL-93 (Sheldrick, 1993)'
_computing_structure_solution 'SHELXS-86 (Sheldrick, 1990)'
_diffrn_ambient_temperature 293(2)
_diffrn_measurement_device 'Nicolet R3'
_diffrn_measurement_method 'Nicolet R3'
_diffrn_radiation_monochromator graphite
_diffrn_radiation_source 'fine-focus sealed tube'
_diffrn_radiation_type MoK\a
_diffrn_radiation_wavelength 0.71073
_diffrn_reflns_av_R_equivalents 0.0349
_diffrn_reflns_av_sigmaI/netI 0.0672
_diffrn_reflns_limit_h_max 16
_diffrn_reflns_limit_h_min 0
_diffrn_reflns_limit_k_max 15
_diffrn_reflns_limit_k_min 0
_diffrn_reflns_limit_l_max 16
_diffrn_reflns_limit_l_min -17
_diffrn_reflns_number 4248
_diffrn_reflns_theta_max 25.08
_diffrn_reflns_theta_min 2.97
_diffrn_standards_decay_% 8
_diffrn_standards_interval_count 97
_diffrn_standards_number 3
_exptl_absorpt_coefficient_mu 1.290
_exptl_absorpt_correction_T_max 1.000
_exptl_absorpt_correction_T_min 0.732
_exptl_absorpt_correction_type 'psi scans'
_exptl_crystal_colour orange
_exptl_crystal_density_diffrn 1.542
_exptl_crystal_description plate
_exptl_crystal_F_000 1152
_exptl_crystal_size_max 0.57
_exptl_crystal_size_mid 0.42
_exptl_crystal_size_min 0.08
_refine_diff_density_max 0.594
_refine_diff_density_min -0.492
_refine_diff_density_rms 0.095
_refine_ls_extinction_method none
_refine_ls_goodness_of_fit_all 1.093
_refine_ls_goodness_of_fit_obs 1.115
_refine_ls_hydrogen_treatment fixed
_refine_ls_matrix_type full
_refine_ls_number_parameters 316
_refine_ls_number_reflns 4067
_refine_ls_number_restraints 0
_refine_ls_restrained_S_all 1.116
_refine_ls_restrained_S_obs 1.115
_refine_ls_R_factor_all 0.0893
_refine_ls_R_factor_obs 0.0515
_refine_ls_shift/esd_max 0.000
_refine_ls_shift/esd_mean 0.000
_refine_ls_structure_factor_coef Fsqd
_refine_ls_weighting_details 'w=1/[\s^2^(Fo^2^)+(0.0687P)^2^+0.1034P] where P=(Fo^2^+2Fc^2^)/3'
_refine_ls_weighting_scheme calc
_refine_ls_wR_factor_all 0.1599
_refine_ls_wR_factor_obs 0.1225
_reflns_number_observed 2506
_reflns_number_total 4075
_reflns_observed_criterion >2sigma(I)
_cod_data_source_file b007977o.txt
_cod_data_source_block str686
_cod_depositor_comments
;
The following automatic conversions were performed:

data item '_refine_ls_weighting_scheme' value 'calc
w=1/[\s^2^(Fo^2^)+(0.0687P)^2^+0.1034P] where P=(Fo^2^+2Fc^2^)/3' was
changed to 'calc'. A new data item '_refine_ls_weighting_details' was
created with the value set to
'w=1/[\s^2^(Fo^2^)+(0.0687P)^2^+0.1034P] where P=(Fo^2^+2Fc^2^)/3'.

Automatic conversion script
Id: cif_fix_values 6909 2019-04-08 15:41:33Z antanas 
;
_cod_original_cell_volume 2447.1(9)
_cod_original_sg_symbol_H-M P21/n
_cod_database_code 7702472

loop_
_symmetry_equiv_pos_as_xyz
'x, y, z'
'-x+1/2, y+1/2, -z+1/2'
'-x, -y, -z'
'x-1/2, -y-1/2, z-1/2'

loop_
_atom_site_aniso_label
_atom_site_aniso_U_11
_atom_site_aniso_U_22
_atom_site_aniso_U_33
_atom_site_aniso_U_23
_atom_site_aniso_U_13
_atom_site_aniso_U_12
Fe1 0.0369(4) 0.0349(4) 0.0361(4) -0.0005(3) 0.0135(3) -0.0005(3)
Fe2 0.0433(5) 0.0436(5) 0.0398(5) -0.0088(4) 0.0181(4) -0.0064(4)
P 0.0377(8) 0.0364(8) 0.0345(7) -0.0016(6) 0.0131(6) -0.0037(6)
C1 0.048(3) 0.036(3) 0.049(4) 0.001(3) 0.022(3) 0.000(3)
C2 0.043(3) 0.042(3) 0.052(3) 0.008(3) 0.011(3) 0.003(3)
C3 0.055(4) 0.042(4) 0.048(3) 0.000(3) 0.020(3) 0.006(3)
C4 0.053(4) 0.045(4) 0.048(4) -0.002(3) 0.022(3) -0.012(3)
C5 0.070(4) 0.042(4) 0.054(4) -0.011(3) 0.023(3) -0.008(3)
C6 0.058(4) 0.074(5) 0.050(4) -0.015(3) 0.022(3) -0.010(4)
C7 0.046(3) 0.033(3) 0.039(3) -0.003(2) 0.018(2) -0.001(3)
C8 0.036(3) 0.043(3) 0.055(4) 0.008(3) 0.017(3) 0.009(3)
O1 0.079(3) 0.058(3) 0.049(3) -0.005(2) 0.002(2) -0.006(2)
O2 0.050(3) 0.068(3) 0.096(4) 0.003(3) 0.029(3) 0.014(2)
O3 0.110(4) 0.042(3) 0.083(3) 0.019(3) 0.049(3) 0.010(3)
O4 0.070(3) 0.078(4) 0.059(3) 0.011(3) 0.008(3) 0.002(3)
O5 0.099(4) 0.051(3) 0.076(3) -0.012(3) 0.026(3) -0.017(3)
O6 0.093(4) 0.127(5) 0.074(4) -0.045(3) 0.052(3) -0.034(4)
C10 0.040(3) 0.036(3) 0.046(3) -0.008(2) 0.017(3) 0.000(2)
C11 0.064(4) 0.043(3) 0.058(4) -0.001(3) 0.033(3) -0.006(3)
C12 0.109(7) 0.042(4) 0.088(5) -0.001(4) 0.066(5) -0.005(4)
C13 0.082(6) 0.068(5) 0.115(7) -0.015(5) 0.072(6) -0.015(4)
C14 0.038(4) 0.061(5) 0.126(7) -0.030(5) 0.040(4) -0.012(3)
C15 0.052(4) 0.048(4) 0.077(5) -0.004(3) 0.028(4) 0.001(3)
C20 0.043(3) 0.036(3) 0.045(3) -0.004(2) 0.019(3) -0.002(3)
C21 0.044(3) 0.053(4) 0.048(3) -0.003(3) 0.021(3) -0.004(3)
C22 0.042(4) 0.067(5) 0.066(4) -0.004(4) 0.009(3) -0.003(3)
C23 0.042(4) 0.077(5) 0.088(5) 0.006(4) 0.030(4) 0.004(3)
C24 0.065(5) 0.080(5) 0.063(4) -0.003(4) 0.034(4) 0.014(4)
C25 0.051(4) 0.066(4) 0.050(4) -0.005(3) 0.025(3) 0.003(3)
C30 0.037(3) 0.039(3) 0.048(3) 0.001(3) 0.018(3) -0.003(2)
C31 0.096(6) 0.046(4) 0.052(4) 0.000(3) 0.022(4) -0.018(4)
C32 0.099(6) 0.044(4) 0.068(5) 0.013(3) 0.027(4) 0.002(4)
C33 0.078(5) 0.064(5) 0.056(4) 0.017(4) 0.027(4) 0.016(4)
C34 0.063(4) 0.062(4) 0.044(4) 0.004(3) 0.007(3) -0.003(3)
C35 0.066(4) 0.054(4) 0.044(3) -0.001(3) 0.017(3) -0.007(3)

loop_
_atom_site_label
_atom_site_type_symbol
_atom_site_fract_x
_atom_site_fract_y
_atom_site_fract_z
_atom_site_U_iso_or_equiv
_atom_site_thermal_displace_type
_atom_site_occupancy
_atom_site_calc_flag
_atom_site_refinement_flags
Fe1 Fe 0.16961(6) 0.17494(6) 0.52162(5) 0.0358(2) Uani 1 d .
Fe2 Fe 0.18992(6) 0.34922(6) 0.62132(6) 0.0413(3) Uani 1 d .
P P 0.23499(11) 0.32371(11) 0.48953(10) 0.0361(3) Uani 1 d .
C1 C 0.0871(5) 0.1365(4) 0.4043(4) 0.0432(13) Uani 1 d .
C2 C 0.2840(5) 0.1080(5) 0.5260(4) 0.0469(14) Uani 1 d .
C3 C 0.1474(5) 0.0654(5) 0.5898(4) 0.0481(15) Uani 1 d .
C4 C 0.2968(5) 0.2752(5) 0.6986(5) 0.0479(14) Uani 1 d .
C5 C 0.2312(5) 0.4812(5) 0.6304(5) 0.055(2) Uani 1 d .
C6 C 0.1447(5) 0.3642(6) 0.7212(5) 0.060(2) Uani 1 d .
C7 C 0.0595(4) 0.2617(4) 0.5416(4) 0.0386(12) Uani 1 d .
C8 C 0.0401(4) 0.3654(4) 0.5103(4) 0.0444(14) Uani 1 d .
H8A H -0.0173(4) 0.3972(4) 0.5272(4) 0.080 Uiso 1 d R
H8B H 0.0591(4) 0.4017(4) 0.4549(4) 0.080 Uiso 1 d R
O1 O 0.0330(4) 0.1124(4) 0.3277(3) 0.0680(13) Uani 1 d .
O2 O 0.3540(3) 0.0610(4) 0.5262(4) 0.0704(14) Uani 1 d .
O3 O 0.1429(4) -0.0108(4) 0.6295(4) 0.0741(14) Uani 1 d .
O4 O 0.3640(4) 0.2306(4) 0.7528(3) 0.0732(14) Uani 1 d .
O5 O 0.2588(4) 0.5671(4) 0.6365(4) 0.0765(15) Uani 1 d .
O6 O 0.1217(4) 0.3787(5) 0.7882(4) 0.092(2) Uani 1 d .
C10 C -0.0159(4) 0.2142(4) 0.5804(4) 0.0399(13) Uani 1 d .
C11 C 0.0073(5) 0.1678(5) 0.6731(5) 0.052(2) Uani 1 d .
H11A H 0.0769(5) 0.1669(5) 0.7168(5) 0.080 Uiso 1 d R
C12 C -0.0655(7) 0.1248(5) 0.7030(6) 0.071(2) Uani 1 d .
H12A H -0.0477(7) 0.0948(5) 0.7672(6) 0.080 Uiso 1 d R
C13 C -0.1663(7) 0.1249(6) 0.6409(7) 0.078(2) Uani 1 d .
H13A H -0.2168(7) 0.0935(6) 0.6626(7) 0.080 Uiso 1 d R
C14 C -0.1930(5) 0.1683(6) 0.5491(7) 0.072(2) Uani 1 d .
H14A H -0.2630(5) 0.1672(6) 0.5067(7) 0.080 Uiso 1 d R
C15 C -0.1184(5) 0.2145(5) 0.5191(5) 0.058(2) Uani 1 d .
H15A H -0.1376(5) 0.2482(5) 0.4562(5) 0.080 Uiso 1 d R
C20 C 0.3702(4) 0.3286(4) 0.5048(4) 0.0406(13) Uani 1 d .
C21 C 0.4426(4) 0.3771(5) 0.5846(4) 0.0471(14) Uani 1 d .
H21A H 0.4219(4) 0.4062(5) 0.6353(4) 0.080 Uiso 1 d R
C22 C 0.5439(5) 0.3791(6) 0.5944(5) 0.061(2) Uani 1 d .
H22A H 0.5924(5) 0.4144(6) 0.6493(5) 0.080 Uiso 1 d R
C23 C 0.5741(5) 0.3322(6) 0.5245(6) 0.067(2) Uani 1 d .
H23A H 0.6444(5) 0.3339(6) 0.5308(6) 0.080 Uiso 1 d R
C24 C 0.5031(6) 0.2834(6) 0.4450(5) 0.067(2) Uani 1 d .
H24A H 0.5247(6) 0.2493(6) 0.3971(5) 0.080 Uiso 1 d R
C25 C 0.4026(5) 0.2827(5) 0.4340(5) 0.054(2) Uani 1 d .
H25A H 0.3537(5) 0.2512(5) 0.3770(5) 0.080 Uiso 1 d R
C30 C 0.1791(4) 0.3993(4) 0.3763(4) 0.0403(13) Uani 1 d .
C31 C 0.1824(6) 0.5081(5) 0.3782(5) 0.065(2) Uani 1 d .
H31A H 0.2115(6) 0.5448(5) 0.4393(5) 0.080 Uiso 1 d R
C32 C 0.1412(6) 0.5648(6) 0.2906(5) 0.071(2) Uani 1 d .
H32A H 0.1463(6) 0.6399(6) 0.2909(5) 0.080 Uiso 1 d R
C33 C 0.0950(6) 0.5137(6) 0.2022(5) 0.065(2) Uani 1 d .
H33A H 0.0626(6) 0.5516(6) 0.1424(5) 0.080 Uiso 1 d R
C34 C 0.0929(5) 0.4078(6) 0.2019(5) 0.060(2) Uani 1 d .
H34A H 0.0648(5) 0.3711(6) 0.1407(5) 0.080 Uiso 1 d R
C35 C 0.1334(5) 0.3492(5) 0.2870(4) 0.055(2) Uani 1 d .
H35A H 0.1278(5) 0.2741(5) 0.2842(4) 0.080 Uiso 1 d R

loop_
_atom_type_symbol
_atom_type_description
_atom_type_scat_dispersion_real
_atom_type_scat_dispersion_imag
_atom_type_scat_source
C C 0.0033 0.0016 'International Tables Vol C Tables 4.2.6.8 and 6.1.1.4'
H H 0.0000 0.0000 'International Tables Vol C Tables 4.2.6.8 and 6.1.1.4'
O O 0.0106 0.0060 'International Tables Vol C Tables 4.2.6.8 and 6.1.1.4'
P P 0.1023 0.0942 'International Tables Vol C Tables 4.2.6.8 and 6.1.1.4'
Fe Fe 0.3463 0.8444 'International Tables Vol C Tables 4.2.6.8 and 6.1.1.4'

loop_
_geom_angle_atom_site_label_1
_geom_angle_atom_site_label_2
_geom_angle_atom_site_label_3
_geom_angle
_geom_angle_publ_flag
C1 Fe1 C2 100.1(3) ?
C1 Fe1 C3 97.9(3) ?
C2 Fe1 C3 86.6(3) ?
C1 Fe1 C7 91.0(2) ?
C2 Fe1 C7 168.8(3) ?
C3 Fe1 C7 93.0(2) ?
C1 Fe1 P 102.2(2) ?
C2 Fe1 P 88.9(2) ?
C3 Fe1 P 159.9(2) ?
C7 Fe1 P 87.6(2) ?
C1 Fe1 Fe2 132.9(2) ?
C2 Fe1 Fe2 117.5(2) ?
C3 Fe1 Fe2 110.9(2) ?
C7 Fe1 Fe2 52.3(2) ?
P Fe1 Fe2 54.70(5) ?
C5 Fe2 C4 105.8(3) ?
C5 Fe2 C6 92.3(3) ?
C4 Fe2 C6 90.3(3) ?
C5 Fe2 C7 137.9(3) ?
C4 Fe2 C7 116.1(2) ?
C6 Fe2 C7 90.8(3) ?
C5 Fe2 C8 99.9(3) ?
C4 Fe2 C8 153.7(2) ?
C6 Fe2 C8 93.8(3) ?
C7 Fe2 C8 38.0(2) ?
C5 Fe2 P 91.0(2) ?
C4 Fe2 P 91.9(2) ?
C6 Fe2 P 175.4(2) ?
C7 Fe2 P 84.59(15) ?
C8 Fe2 P 82.4(2) ?
C5 Fe2 Fe1 144.9(2) ?
C4 Fe2 Fe1 78.8(2) ?
C6 Fe2 Fe1 122.8(2) ?
C7 Fe2 Fe1 48.85(15) ?
C8 Fe2 Fe1 77.2(2) ?
P Fe2 Fe1 53.88(4) ?
C30 P C20 100.8(3) ?
C30 P Fe1 124.0(2) ?
C20 P Fe1 119.3(2) ?
C30 P Fe2 122.3(2) ?
C20 P Fe2 119.0(2) ?
Fe1 P Fe2 71.43(5) y
O1 C1 Fe1 179.4(6) ?
O2 C2 Fe1 176.4(6) ?
O3 C3 Fe1 170.8(6) ?
O4 C4 Fe2 175.8(6) ?
O5 C5 Fe2 179.6(6) ?
O6 C6 Fe2 175.0(6) ?
C8 C7 C10 115.2(5) y
C8 C7 Fe1 123.1(4) ?
C10 C7 Fe1 121.3(4) ?
C8 C7 Fe2 73.2(3) y
C10 C7 Fe2 126.9(4) ?
Fe1 C7 Fe2 78.8(2) y
C7 C8 Fe2 68.8(3) y
C15 C10 C11 116.8(6) ?
C15 C10 C7 117.7(5) ?
C11 C10 C7 125.5(5) ?
C12 C11 C10 122.2(7) ?
C11 C12 C13 120.1(7) ?
C14 C13 C12 120.0(7) ?
C13 C14 C15 119.9(7) ?
C10 C15 C14 120.9(7) ?
C21 C20 C25 118.2(5) ?
C21 C20 P 122.4(4) ?
C25 C20 P 119.4(4) ?
C22 C21 C20 121.1(6) ?
C23 C22 C21 119.6(6) ?
C22 C23 C24 119.9(6) ?
C25 C24 C23 120.8(6) ?
C24 C25 C20 120.4(6) ?
C35 C30 C31 118.7(6) ?
C35 C30 P 120.9(5) ?
C31 C30 P 120.4(5) ?
C30 C31 C32 119.7(6) ?
C33 C32 C31 120.8(7) ?
C34 C33 C32 118.5(6) ?
C33 C34 C35 122.3(7) ?
C34 C35 C30 120.0(6) ?

loop_
_geom_bond_atom_site_label_1
_geom_bond_atom_site_label_2
_geom_bond_distance
_geom_bond_publ_flag
Fe1 C1 1.763(6) y
Fe1 C2 1.802(6) y
Fe1 C3 1.805(6) y
Fe1 C7 2.007(5) y
Fe1 P 2.229(2) y
Fe1 Fe2 2.6153(12) y
Fe2 C5 1.769(7) y
Fe2 C4 1.795(7) y
Fe2 C6 1.796(7) y
Fe2 C7 2.109(5) y
Fe2 C8 2.165(6) y
Fe2 P 2.252(2) y
P C30 1.832(6) ?
P C20 1.836(6) ?
C1 O1 1.150(7) ?
C2 O2 1.152(7) ?
C3 O3 1.145(7) ?
C4 O4 1.146(7) ?
C5 O5 1.155(7) ?
C6 O6 1.148(8) ?
C7 C8 1.393(8) y
C7 C10 1.495(7) ?
C10 C15 1.402(8) ?
C10 C11 1.406(8) ?
C11 C12 1.362(9) ?
C12 C13 1.387(11) ?
C13 C14 1.373(12) ?
C14 C15 1.402(9) ?
C20 C21 1.391(8) ?
C20 C25 1.396(8) ?
C21 C22 1.382(9) ?
C22 C23 1.373(10) ?
C23 C24 1.381(10) ?
C24 C25 1.366(9) ?
C30 C35 1.388(8) ?
C30 C31 1.388(8) ?
C31 C32 1.404(9) ?
C32 C33 1.385(10) ?
C33 C34 1.350(9) ?
C34 C35 1.386(9) ?
